data_2312340
loop_
_publ_author_name
'Gaydamaka, Anna A.'
'Rashchenko, Sergey V.'
'Semerikova, Anna I.'
'Smirnova, Ekaterina S.'
'Ivanova, Anna G.'
'Arkhipov, Sergey G.'
'Zakharov, Boris A.'
'Bogdanov, Nikita E.'
'Boldyreva, Elena V.'

_publ_section_title
;
 A high-pressure single-crystal X-ray diffraction study of potassium
 guaninate hydrate,
 K<sup>+</sup>&#xb7;C<sub>5</sub>H<sub>4</sub>N<sub>5</sub>O<sup>-</sup>&#xb7;H<sub>2</sub>O.
;
_journal_issue 6
_journal_name_full 'Acta crystallographica Section B, Structural science, crystal engineering and materials'
_journal_paper_doi 10.1107/S2052520623008740
_journal_volume 79
_journal_year 2023
_chemical_formula_moiety 'C10 H12 K2 N10 O4'
_chemical_formula_sum 'C10 H12 K2 N10 O4'
_chemical_formula_weight 414.50
_chemical_name_common potassium{2-amino-6-oxo-1-hydro-purine-7(9)-ide/2-amino-6-oxo-7-hydro-purine-1(3)-ide}monohydrate
_chemical_name_systematic
potassium{2-amino-6-oxo-1-hydro-purine-7(9)-ide/2-amino-6-oxo-7-hydro-purine-1(3)-ide}monohydrate
_space_group_crystal_system monoclinic
_space_group_IT_number 15
_space_group_name_Hall '-C 2yc'
_space_group_name_H-M_alt 'C 1 2/c 1'
_atom_sites_solution_hydrogens mixed
_atom_sites_solution_primary direct
_atom_sites_solution_secondary direct
_audit_creation_method SHELXL-2019/2
_cell_angle_alpha 90
_cell_angle_beta 128.0(3)
_cell_angle_gamma 90
_cell_formula_units_Z 8
_cell_length_a 35.61(7)
_cell_length_b 3.5185(2)
_cell_length_c 28.11(4)
_cell_measurement_reflns_used 892
_cell_measurement_temperature 293(2)
_cell_measurement_theta_max 10.4740
_cell_measurement_theta_min 2.3660
_cell_volume 2775(13)
_computing_cell_refinement 'CrysAlisPro 1.171.42.49 (Rigaku OD, 2022)'
_computing_data_collection 'CrysAlisPro 1.171.42.49 (Rigaku OD, 2022)'
_computing_data_reduction 'CrysAlisPro 1.171.42.49 (Rigaku OD, 2022)'
_computing_molecular_graphics 'Mercury (Macrae et al., 2020), Vesta(Momma,2011)'
_computing_structure_refinement 'SHELXL-2019/2 (Sheldrick, 2019)'
_diffrn_ambient_temperature 293(2)
_diffrn_detector 'flat panel'
_diffrn_detector_area_resol_mean 5
_diffrn_measured_fraction_theta_full 0.329
_diffrn_measured_fraction_theta_max 0.331
_diffrn_measurement_device 'omega diffractometer'
_diffrn_measurement_device_type 'PETRAIII beamline P02.2'
_diffrn_measurement_method '\w scans'
_diffrn_radiation_monochromator synchrotron
_diffrn_radiation_probe x-ray
_diffrn_radiation_type synchrotron
_diffrn_radiation_wavelength 0.29160
_diffrn_reflns_av_R_equivalents 0.0332
_diffrn_reflns_av_unetI/netI 0.0391
_diffrn_reflns_Laue_measured_fraction_full 0.329
_diffrn_reflns_Laue_measured_fraction_max 0.331
_diffrn_reflns_limit_h_max 34
_diffrn_reflns_limit_h_min -29
_diffrn_reflns_limit_k_max 4
_diffrn_reflns_limit_k_min -4
_diffrn_reflns_limit_l_max 35
_diffrn_reflns_limit_l_min -35
_diffrn_reflns_number 2231
_diffrn_reflns_point_group_measured_fraction_full 0.329
_diffrn_reflns_point_group_measured_fraction_max 0.331
_diffrn_reflns_theta_full 10.076
_diffrn_reflns_theta_max 10.496
_diffrn_reflns_theta_min 2.379
_diffrn_source synchrotron
_exptl_absorpt_coefficient_mu 0.085
_exptl_absorpt_correction_T_max 1.00000
_exptl_absorpt_correction_T_min 0.45008
_exptl_absorpt_correction_type multi-scan
_exptl_absorpt_process_details
;
CrysAlisPro 1.171.41.123a (Rigaku Oxford Diffraction, 2022)
Empirical absorption correction using spherical harmonics,
implemented in SCALE3 ABSPACK scaling algorithm.
;
_exptl_crystal_colour colourless
_exptl_crystal_density_diffrn 1.984
_exptl_crystal_description needle
_exptl_crystal_F_000 1696
_exptl_crystal_size_max 0.08
_exptl_crystal_size_mid 0.02
_exptl_crystal_size_min 0.02
_refine_diff_density_max 0.416
_refine_diff_density_min -0.444
_refine_diff_density_rms 0.081
_refine_ls_extinction_method none
_refine_ls_goodness_of_fit_ref 1.074
_refine_ls_hydrogen_treatment mixed
_refine_ls_matrix_type full
_refine_ls_number_parameters 117
_refine_ls_number_reflns 944
_refine_ls_number_restraints 7
_refine_ls_restrained_S_all 1.073
_refine_ls_R_factor_all 0.0804
_refine_ls_R_factor_gt 0.0757
_refine_ls_shift/su_max 0.000
_refine_ls_shift/su_mean 0.000
_refine_ls_structure_factor_coef Fsqd
_refine_ls_weighting_details 'w=1/[\s^2^(Fo^2^)+(0.1413P)^2^+11.4951P] where P=(Fo^2^+2Fc^2^)/3'
_refine_ls_weighting_scheme calc
_refine_ls_wR_factor_gt 0.2067
_refine_ls_wR_factor_ref 0.2137
_reflns_Friedel_coverage 0.000
_reflns_number_gt 843
_reflns_number_total 944
_reflns_threshold_expression 'I > 2\s(I)'
_cod_data_source_file xk5102sup1.cif
_cod_data_source_block 2.9GPa_SR
_cod_original_cell_volume 2776(10)
_cod_original_sg_symbol_H-M 'C 2/c'
_cod_database_code 2312340
_shelx_shelxl_version_number 2019/2
_shelx_space_group_comment
;
The symmetry employed for this shelxl refinement is uniquely defined
by the following loop, which should always be used as a source of
symmetry information in preference to the above space-group names.
They are only intended as comments.
;
_oxdiff_exptl_absorpt_empirical_full_min 0.786
_oxdiff_exptl_absorpt_empirical_full_max 2.009
_oxdiff_exptl_absorpt_empirical_details
;
Empirical correction (ABSPACK) includes:
- Absorption correction using spherical harmonics
- Frame scaling
;

loop_
_space_group_symop_operation_xyz
'x, y, z'
'-x, y, -z+1/2'
'x+1/2, y+1/2, z'
'-x+1/2, y+1/2, -z+1/2'
'-x, -y, -z'
'x, -y, z-1/2'
'-x+1/2, -y+1/2, -z'
'x+1/2, -y+1/2, z-1/2'

loop_
_atom_site_label
_atom_site_type_symbol
_atom_site_fract_x
_atom_site_fract_y
_atom_site_fract_z
_atom_site_U_iso_or_equiv
_atom_site_adp_type
_atom_site_occupancy
_atom_site_site_symmetry_order
_atom_site_calc_flag
_atom_site_refinement_flags_posn
_atom_site_refinement_flags_adp
_atom_site_refinement_flags_occupancy
_atom_site_disorder_assembly
_atom_site_disorder_group
K1 K 0.49336(18) 0.1444(4) 0.92123(14) 0.0281(5) Uiso 1 1 d . . . . .
C8A C 0.3271(7) 0.023(2) 0.7991(6) 0.045(2) Uiso 1 1 d D . . . .
H1 H 0.309346 0.098232 0.811627 0.054 Uiso 1 1 calc R U . . .
C4A C 0.3832(9) -0.1746(16) 0.7994(7) 0.0253(15) Uiso 1 1 d . . . . .
C5A C 0.3461(9) -0.0654(18) 0.7409(7) 0.0284(15) Uiso 1 1 d . . . . .
C6A C 0.3538(8) -0.0830(15) 0.6962(6) 0.0190(12) Uiso 1 1 d . . . . .
C2A C 0.4289(8) -0.3252(14) 0.7732(6) 0.0197(13) Uiso 1 1 d . . . . .
N9A N 0.3691(8) -0.1256(18) 0.8350(6) 0.0390(17) Uiso 1 1 d D . . . .
N7A N 0.3116(8) 0.0569(17) 0.7423(7) 0.0389(16) Uiso 1 1 d D . . . .
H2 H 0.284263 0.142591 0.712176 0.047 Uiso 1 1 calc R U . . .
N1A N 0.3944(7) -0.2278(13) 0.7143(5) 0.0221(12) Uiso 1 1 d . . . . .
N3A N 0.4246(7) -0.3082(13) 0.8175(5) 0.0237(13) Uiso 1 1 d . . . . .
N2A N 0.4721(7) -0.4377(14) 0.7869(5) 0.0243(12) Uiso 1 1 d . . . . .
H3 H 0.495699 -0.495565 0.823408 0.029 Uiso 1 1 calc R U . . .
H4 H 0.475082 -0.449394 0.758848 0.029 Uiso 1 1 calc R U . . .
O1A O 0.3227(6) 0.0323(12) 0.6420(5) 0.0294(12) Uiso 1 1 d . . . . .
O2W O 0.4526(5) -0.3436(13) 0.9474(4) 0.0314(12) Uiso 1 1 d D . . . .
H5 H 0.4228(9) -0.211(14) 0.924(2) 0.038 Uiso 1 1 d D U . . .
H6 H 0.4600(16) -0.381(19) 0.9861(10) 0.038 Uiso 1 1 d D U . . .
K2 K 0.25831(19) 0.5257(4) 0.57247(15) 0.0313(5) Uiso 1 1 d . . . . .
C8B C 0.1204(8) 0.7251(16) 0.5412(6) 0.0240(14) Uiso 1 1 d . . . . .
H7 H 0.122405 0.615654 0.572766 0.029 Uiso 1 1 calc R U . . .
C4B C 0.0905(9) 0.9843(16) 0.4569(7) 0.0189(14) Uiso 1 1 d . . . . .
C5B C 0.1392(9) 0.9265(17) 0.4887(7) 0.0201(14) Uiso 1 1 d . . . . .
C6B C 0.1605(9) 1.0431(16) 0.4619(7) 0.0200(15) Uiso 1 1 d . . . . .
C2B C 0.0833(8) 1.2586(16) 0.3797(7) 0.0167(13) Uiso 1 1 d . . . . .
N7B N 0.1588(7) 0.7633(15) 0.5440(6) 0.0290(13) Uiso 1 1 d . . . . .
N9B N 0.0785(7) 0.8492(13) 0.4913(5) 0.0209(12) Uiso 1 1 d . . . . .
N3B N 0.0605(6) 1.1531(12) 0.4023(5) 0.0208(11) Uiso 1 1 d . . . . .
N1B N 0.1298(8) 1.1986(14) 0.4065(6) 0.0228(13) Uiso 1 1 d . . . . .
H8 H 0.140480 1.262749 0.387325 0.027 Uiso 1 1 calc R U . . .
N2B N 0.0549(7) 1.4265(14) 0.3231(5) 0.0266(13) Uiso 1 1 d . . . . .
H9 H 0.066938 1.490917 0.305568 0.032 Uiso 1 1 calc R U . . .
H10 H 0.025168 1.466213 0.305539 0.032 Uiso 1 1 calc R U . . .
O1B O 0.2041(8) 1.0177(13) 0.4849(6) 0.0329(14) Uiso 1 1 d . . . . .
O3W O 0.2232(7) 0.2804(18) 0.6355(6) 0.0529(17) Uiso 1 1 d D . . . .
H11 H 0.2043(15) 0.507(8) 0.622(3) 0.063 Uiso 1 1 d D U . . .
H12 H 0.2014(17) 0.085(9) 0.609(3) 0.063 Uiso 1 1 d D U . . .

loop_
_atom_type_symbol
_atom_type_description
_atom_type_scat_dispersion_real
_atom_type_scat_dispersion_imag
_atom_type_scat_source
C C -0.0010 0.0002 'International Tables Vol C Tables 4.2.6.8 and 6.1.1.4'
H H 0.0000 0.0000 'International Tables Vol C Tables 4.2.6.8 and 6.1.1.4'
N N -0.0011 0.0005 'International Tables Vol C Tables 4.2.6.8 and 6.1.1.4'
O O -0.0009 0.0008 'International Tables Vol C Tables 4.2.6.8 and 6.1.1.4'
K K 0.0346 0.0414 'International Tables Vol C Tables 4.2.6.8 and 6.1.1.4'

loop_
_geom_angle_atom_site_label_1
_geom_angle_atom_site_label_2
_geom_angle_atom_site_label_3
_geom_angle
_geom_angle_site_symmetry_1
_geom_angle_site_symmetry_3
_geom_angle_publ_flag
O2W K1 O2W 82.9(3) . 1_565 ?
O2W K1 N3B 152.8(3) . 8_566 ?
O2W K1 N3B 122.8(2) 1_565 8_566 ?
O2W K1 N3A 69.5(3) . . ?
O2W K1 N3A 112.6(5) 1_565 . ?
N3B K1 N3A 103.8(4) 8_566 . ?
O2W K1 N9B 86.9(4) . 8_556 ?
O2W K1 N9B 135.8(3) 1_565 8_556 ?
N3B K1 N9B 68.7(3) 8_566 8_556 ?
N3A K1 N9B 103.5(4) . 8_556 ?
O2W K1 N9B 135.8(3) . 8_566 ?
O2W K1 N9B 85.4(4) 1_565 8_566 ?
N3B K1 N9B 49.0(3) 8_566 8_566 ?
N3A K1 N9B 152.4(3) . 8_566 ?
N9B K1 N9B 72.7(5) 8_556 8_566 ?
O2W K1 O2W 81.6(4) . 5_657 ?
O2W K1 O2W 63.4(5) 1_565 5_657 ?
N3B K1 O2W 101.3(4) 8_566 5_657 ?
N3A K1 O2W 151.1(2) . 5_657 ?
N9B K1 O2W 72.6(4) 8_556 5_657 ?
N9B K1 O2W 55.2(3) 8_566 5_657 ?
O2W K1 N3A 114.9(5) . 1_565 ?
O2W K1 N3A 65.8(2) 1_565 1_565 ?
N3B K1 N3A 86.3(4) 8_566 1_565 ?
N3A K1 N3A 72.6(4) . 1_565 ?
N9B K1 N3A 153.2(3) 8_556 1_565 ?
N9B K1 N3A 98.3(4) 8_566 1_565 ?
O2W K1 N3A 123.5(3) 5_657 1_565 ?
O2W K1 K1 49.23(17) . 1_545 ?
O2W K1 K1 132.14(17) 1_565 1_545 ?
N3B K1 K1 104.53(11) 8_566 1_545 ?
N3A K1 K1 56.3(2) . 1_545 ?
N9B K1 K1 54.0(3) 8_556 1_545 ?
N9B K1 K1 126.7(3) 8_566 1_545 ?
O2W K1 K1 103.45(11) 5_657 1_545 ?
N3A K1 K1 128.9(2) 1_565 1_545 ?
O2W K1 K1 130.77(17) . 1_565 ?
O2W K1 K1 47.86(17) 1_565 1_565 ?
N3B K1 K1 75.47(11) 8_566 1_565 ?
N3A K1 K1 123.7(2) . 1_565 ?
N9B K1 K1 126.0(3) 8_556 1_565 ?
N9B K1 K1 53.3(3) 8_566 1_565 ?
O2W K1 K1 76.54(11) 5_657 1_565 ?
N3A K1 K1 51.1(2) 1_565 1_565 ?
K1 K1 K1 180.0 1_545 1_565 ?
O2W K1 H5 19.6(4) . . ?
O2W K1 H5 69.6(11) 1_565 . ?
N3B K1 H5 166.7(12) 8_566 . ?
N3A K1 H5 64.7(12) . . ?
N9B K1 H5 106.5(6) 8_556 . ?
N9B K1 H5 142.9(11) 8_566 . ?
O2W K1 H5 88.5(10) 5_657 . ?
N3A K1 H5 95.9(6) 1_565 . ?
K1 K1 H5 64.0(9) 1_545 . ?
K1 K1 H5 116.0(8) 1_565 . ?
O2W K1 H6 93.4(12) . 5_657 ?
O2W K1 H6 64.3(15) 1_565 5_657 ?
N3B K1 H6 91.0(12) 8_566 5_657 ?
N3A K1 H6 162.9(13) . 5_657 ?
N9B K1 H6 73.6(16) 8_556 5_657 ?
N9B K1 H6 43.7(11) 8_566 5_657 ?
O2W K1 H6 11.8(12) 5_657 5_657 ?
N3A K1 H6 117.6(17) 1_565 5_657 ?
K1 K1 H6 112.1(15) 1_545 5_657 ?
K1 K1 H6 67.9(16) 1_565 5_657 ?
H5 K1 H6 99.5(17) . 5_657 ?
N9A C8A N7A 113.4(14) . . ?
N9A C8A H1 123.3 . . ?
N7A C8A H1 123.3 . . ?
N3A C4A N9A 125.9(15) . . ?
N3A C4A C5A 125.5(8) . . ?
N9A C4A C5A 108.6(17) . . ?
N7A C5A C4A 106.2(9) . . ?
N7A C5A C6A 135.9(16) . . ?
C4A C5A C6A 117.8(17) . . ?
O1A C6A N1A 122.0(8) . . ?
O1A C6A C5A 122.1(17) . . ?
N1A C6A C5A 115.8(14) . . ?
N3A C2A N1A 125.5(17) . . ?
N3A C2A N2A 119.4(15) . . ?
N1A C2A N2A 115.0(8) . . ?
C8A N9A C4A 104.3(13) . . ?
C5A N7A C8A 107.4(17) . . ?
C5A N7A H2 126.3 . . ?
C8A N7A H2 126.3 . . ?
C6A N1A C2A 121.8(8) . . ?
C4A N3A C2A 113.3(14) . . ?
C4A N3A K1 104.3(7) . . ?
C2A N3A K1 117.0(11) . . ?
C4A N3A K1 129.8(5) . 1_545 ?
C2A N3A K1 111.9(10) . 1_545 ?
K1 N3A K1 72.6(4) . 1_545 ?
C2A N2A H3 120.0 . . ?
C2A N2A H4 120.0 . . ?
H3 N2A H4 120.0 . . ?
C6A O1A K2 146.7(5) . . ?
C6A O1A K2 113.3(6) . 1_545 ?
K2 O1A K2 86.0(6) . 1_545 ?
K1 O2W K1 82.9(3) . 1_545 ?
K1 O2W K1 98.4(4) . 5_657 ?
K1 O2W K1 116.6(5) 1_545 5_657 ?
K1 O2W H5 94(3) . . ?
K1 O2W H5 135(4) 1_545 . ?
K1 O2W H5 109(3) 5_657 . ?
K1 O2W H6 127(4) . . ?
K1 O2W H6 114(4) 1_545 . ?
H5 O2W H6 104.4(6) . . ?
O1A K2 O1A 86.0(6) . 1_565 ?
O1A K2 O1B 162.7(4) . . ?
O1A K2 O1B 93.0(5) 1_565 . ?
O1A K2 O1B 82.9(4) . 7_566 ?
O1A K2 O1B 87.4(4) 1_565 7_566 ?
O1B K2 O1B 79.8(6) . 7_566 ?
O1A K2 O1B 92.8(5) . 1_545 ?
O1A K2 O1B 162.9(4) 1_565 1_545 ?
O1B K2 O1B 83.1(6) . 1_545 ?
O1B K2 O1B 75.5(7) 7_566 1_545 ?
O1A K2 O3W 81.4(4) . . ?
O1A K2 O3W 105.1(3) 1_565 . ?
O1B K2 O3W 115.5(5) . . ?
O1B K2 O3W 159.0(2) 7_566 . ?
O1B K2 O3W 91.5(4) 1_545 . ?
O1A K2 N7B 134.0(3) . . ?
O1A K2 N7B 109.6(4) 1_565 . ?
O1B K2 N7B 62.4(4) . . ?
O1B K2 N7B 138.6(5) 7_566 . ?
O1B K2 N7B 83.4(5) 1_545 . ?
O3W K2 N7B 53.1(4) . . ?
O1A K2 K2 47.4(3) . 1_545 ?
O1A K2 K2 133.4(3) 1_565 1_545 ?
O1B K2 K2 131.1(3) . 1_545 ?
O1B K2 K2 86.71(11) 7_566 1_545 ?
O1B K2 K2 48.0(3) 1_545 1_545 ?
O3W K2 K2 72.43(14) . 1_545 ?
N7B K2 K2 105.01(14) . 1_545 ?
O1A K2 K2 132.6(3) . 1_565 ?
O1A K2 K2 46.6(3) 1_565 1_565 ?
O1B K2 K2 48.9(3) . 1_565 ?
O1B K2 K2 93.30(11) 7_566 1_565 ?
O1B K2 K2 132.0(3) 1_545 1_565 ?
O3W K2 K2 107.57(14) . 1_565 ?
N7B K2 K2 74.99(14) . 1_565 ?
K2 K2 K2 180.0 1_545 1_565 ?
O1A K2 H11 99.3(8) . . ?
O1A K2 H11 100.9(10) 1_565 . ?
O1B K2 H11 97.9(9) . . ?
O1B K2 H11 171.5(11) 7_566 . ?
O1B K2 H11 96.1(10) 1_545 . ?
O3W K2 H11 18.7(5) . . ?
N7B K2 H11 36.6(9) . . ?
K2 K2 H11 88.7(5) 1_545 . ?
K2 K2 H11 91.3(5) 1_565 . ?
N7B C8B N9B 118.1(7) . . ?
N7B C8B H7 121.0 . . ?
N9B C8B H7 121.0 . . ?
N3B C4B N9B 126(2) . . ?
N3B C4B C5B 126.5(12) . . ?
N9B C4B C5B 107.7(14) . . ?
N7B C5B C4B 110.5(13) . . ?
N7B C5B C6B 131(2) . . ?
C4B C5B C6B 118.6(15) . . ?
O1B C6B N1B 119.0(12) . . ?
O1B C6B C5B 126.8(17) . . ?
N1B C6B C5B 114(2) . . ?
N1B C2B N3B 125.4(13) . . ?
N1B C2B N2B 119.2(11) . . ?
N3B C2B N2B 115.4(19) . . ?
C8B N7B C5B 100.8(17) . . ?
C8B N7B K2 157.4(5) . . ?
C5B N7B K2 95.9(11) . . ?
C8B N9B C4B 102.8(16) . . ?
C8B N9B K1 121.9(6) . 8_455 ?
C4B N9B K1 111.9(10) . 8_455 ?
C8B N9B K1 155.1(4) . 8_465 ?
C4B N9B K1 87.6(11) . 8_465 ?
K1 N9B K1 72.7(5) 8_455 8_465 ?
C4B N3B C2B 111.6(18) . . ?
C4B N3B K1 93.8(8) . 8_465 ?
C2B N3B K1 146.7(7) . 8_465 ?
C2B N1B C6B 123.6(12) . . ?
C2B N1B H8 118.2 . . ?
C6B N1B H8 118.2 . . ?
C2B N2B H9 120.0 . . ?
C2B N2B H10 120.0 . . ?
H9 N2B H10 120.0 . . ?
C6B O1B K2 119.0(6) . . ?
C6B O1B K2 127.8(10) . 7_566 ?
K2 O1B K2 100.2(6) . 7_566 ?
C6B O1B K2 112.7(6) . 1_565 ?
K2 O1B K2 83.1(6) . 1_565 ?
K2 O1B K2 104.5(6) 7_566 1_565 ?
K2 O3W H11 88(6) . . ?
K2 O3W H12 101(5) . . ?
H11 O3W H12 104.5(6) . . ?

loop_
_geom_bond_atom_site_label_1
_geom_bond_atom_site_label_2
_geom_bond_distance
_geom_bond_site_symmetry_2
_geom_bond_publ_flag
K1 O2W 2.629(9) . ?
K1 O2W 2.685(9) 1_565 ?
K1 N3B 2.841(14) 8_566 ?
K1 N3A 2.870(17) . ?
K1 N9B 2.955(17) 8_556 ?
K1 N9B 2.982(18) 8_566 ?
K1 O2W 3.013(13) 5_657 ?
K1 N3A 3.068(16) 1_565 ?
K1 K1 3.5185(2) 1_545 ?
K1 K1 3.5185(2) 1_565 ?
K1 H5 2.86(5) . ?
K1 H6 2.21(4) 5_657 ?
C8A N9A 1.293(19) . ?
C8A N7A 1.337(12) . ?
C8A H1 0.9300 . ?
C4A N3A 1.32(3) . ?
C4A N9A 1.381(13) . ?
C4A C5A 1.39(3) . ?
C5A N7A 1.32(3) . ?
C5A C6A 1.445(10) . ?
C6A O1A 1.28(2) . ?
C6A N1A 1.30(3) . ?
C2A N3A 1.346(8) . ?
C2A N1A 1.36(2) . ?
C2A N2A 1.39(3) . ?
N7A H2 0.8600 . ?
N2A H3 0.8600 . ?
N2A H4 0.8600 . ?
O1A K2 2.564(14) . ?
O1A K2 2.595(14) 1_545 ?
O2W H5 0.958(3) . ?
O2W H6 0.958(2) . ?
K2 O1B 2.633(15) . ?
K2 O1B 2.658(12) 7_566 ?
K2 O1B 2.671(15) 1_545 ?
K2 O3W 2.860(11) . ?
K2 N7B 3.23(2) . ?
K2 K2 3.5185(2) 1_545 ?
K2 K2 3.5185(2) 1_565 ?
K2 H11 2.98(9) . ?
C8B N7B 1.33(3) . ?
C8B N9B 1.34(3) . ?
C8B H7 0.9300 . ?
C4B N3B 1.35(2) . ?
C4B N9B 1.362(12) . ?
C4B C5B 1.39(3) . ?
C5B N7B 1.378(14) . ?
C5B C6B 1.419(19) . ?
C6B O1B 1.27(3) . ?
C6B N1B 1.35(2) . ?
C2B N1B 1.35(3) . ?
C2B N3B 1.357(17) . ?
C2B N2B 1.386(18) . ?
N1B H8 0.8600 . ?
N2B H9 0.8600 . ?
N2B H10 0.8600 . ?
O3W H11 0.9584(16) . ?
O3W H12 0.958(3) . ?

loop_
_geom_hbond_atom_site_label_D
_geom_hbond_atom_site_label_H
_geom_hbond_atom_site_label_A
_geom_hbond_distance_DH
_geom_hbond_distance_HA
_geom_hbond_distance_DA
_geom_hbond_angle_DHA
_geom_hbond_site_symmetry_A
_geom_hbond_publ_flag
O2W H5 N9A 0.958(3) 2.03(4) 2.80(3) 136(4) . yes
N7A H2 O3W 0.86 1.96 2.81(3) 170.5 . yes
O3W H11 N7B 0.9584(16) 1.96(6) 2.74(2) 137(7) . yes
N2A H3 N3B 0.86 2.06 2.90(3) 166.5 8_556 yes
N1B H8 O1A 0.86 2.06 2.909(16) 168.2 7_566 yes
O3W H12 N7B 0.958(3) 1.87(3) 2.82(2) 167(7) 1_545 yes

loop_
_geom_torsion_atom_site_label_1
_geom_torsion_atom_site_label_2
_geom_torsion_atom_site_label_3
_geom_torsion_atom_site_label_4
_geom_torsion
_geom_torsion_site_symmetry_1
_geom_torsion_site_symmetry_2
_geom_torsion_site_symmetry_3
_geom_torsion_site_symmetry_4
_geom_torsion_publ_flag
N3A C4A C5A N7A -179.0(11) . . . . ?
N9A C4A C5A N7A 2.0(11) . . . . ?
N3A C4A C5A C6A -2.9(16) . . . . ?
N9A C4A C5A C6A 178.1(9) . . . . ?
N7A C5A C6A O1A -1(2) . . . . ?
C4A C5A C6A O1A -175.9(9) . . . . ?
N7A C5A C6A N1A 179.5(13) . . . . ?
C4A C5A C6A N1A 4.8(14) . . . . ?
N7A C8A N9A C4A 3.2(13) . . . . ?
N3A C4A N9A C8A 177.9(11) . . . . ?
C5A C4A N9A C8A -3.1(11) . . . . ?
C4A C5A N7A C8A -0.1(11) . . . . ?
C6A C5A N7A C8A -175.2(12) . . . . ?
N9A C8A N7A C5A -2.0(13) . . . . ?
O1A C6A N1A C2A 175.2(8) . . . . ?
C5A C6A N1A C2A -5.6(15) . . . . ?
N3A C2A N1A C6A 4.4(15) . . . . ?
N2A C2A N1A C6A -173.4(9) . . . . ?
N9A C4A N3A C2A -179.9(9) . . . . ?
C5A C4A N3A C2A 1.2(16) . . . . ?
N9A C4A N3A K1 -51.6(11) . . . . ?
C5A C4A N3A K1 129.5(10) . . . . ?
N9A C4A N3A K1 27.4(17) . . . 1_545 ?
C5A C4A N3A K1 -151.4(7) . . . 1_545 ?
N1A C2A N3A C4A -1.8(14) . . . . ?
N2A C2A N3A C4A 175.8(9) . . . . ?
N1A C2A N3A K1 -123.2(13) . . . . ?
N2A C2A N3A K1 54.5(8) . . . . ?
N1A C2A N3A K1 155.9(7) . . . 1_545 ?
N2A C2A N3A K1 -26.5(12) . . . 1_545 ?
N1A C6A O1A K2 -143.8(13) . . . . ?
C5A C6A O1A K2 37(2) . . . . ?
N1A C6A O1A K2 95.1(13) . . . 1_545 ?
C5A C6A O1A K2 -84.1(9) . . . 1_545 ?
N3B C4B C5B N7B 176.9(5) . . . . ?
N9B C4B C5B N7B -1.4(10) . . . . ?
N3B C4B C5B C6B -1.9(14) . . . . ?
N9B C4B C5B C6B 179.8(6) . . . . ?
N7B C5B C6B O1B 0.2(15) . . . . ?
C4B C5B C6B O1B 178.7(9) . . . . ?
N7B C5B C6B N1B -179.2(7) . . . . ?
C4B C5B C6B N1B -0.6(11) . . . . ?
N9B C8B N7B C5B -1.1(8) . . . . ?
N9B C8B N7B K2 -138.1(18) . . . . ?
C4B C5B N7B C8B 1.5(9) . . . . ?
C6B C5B N7B C8B -179.9(8) . . . . ?
C4B C5B N7B K2 166.2(6) . . . . ?
C6B C5B N7B K2 -15.2(9) . . . . ?
N7B C8B N9B C4B 0.3(8) . . . . ?
N7B C8B N9B K1 126.7(7) . . . 8_455 ?
N7B C8B N9B K1 -112.7(17) . . . 8_465 ?
N3B C4B N9B C8B -177.7(7) . . . . ?
C5B C4B N9B C8B 0.7(8) . . . . ?
N3B C4B N9B K1 49.8(8) . . . 8_455 ?
C5B C4B N9B K1 -131.8(9) . . . 8_455 ?
N3B C4B N9B K1 -20.5(7) . . . 8_465 ?
C5B C4B N9B K1 157.9(6) . . . 8_465 ?
N9B C4B N3B C2B 179.6(7) . . . . ?
C5B C4B N3B C2B 1.5(12) . . . . ?
N9B C4B N3B K1 21.6(8) . . . 8_465 ?
C5B C4B N3B K1 -156.5(8) . . . 8_465 ?
N1B C2B N3B C4B 1.4(12) . . . . ?
N2B C2B N3B C4B 178.6(6) . . . . ?
N1B C2B N3B K1 138.5(14) . . . 8_465 ?
N2B C2B N3B K1 -44(2) . . . 8_465 ?
N3B C2B N1B C6B -4.1(15) . . . . ?
N2B C2B N1B C6B 178.8(6) . . . . ?
O1B C6B N1B C2B -176.0(9) . . . . ?
C5B C6B N1B C2B 3.4(12) . . . . ?
N1B C6B O1B K2 -159.5(4) . . . . ?
C5B C6B O1B K2 21.1(13) . . . . ?
N1B C6B O1B K2 -26.2(11) . . . 7_566 ?
C5B C6B O1B K2 154.5(6) . . . 7_566 ?
N1B C6B O1B K2 105.6(8) . . . 1_565 ?
C5B C6B O1B K2 -73.7(8) . . . 1_565 ?

_cod_database_fobs_code 2312340
